data_2221792
loop_
_publ_author_name
'Wang, Fangming'

_publ_section_title
;
 1,4-Diazoniabicyclo[2.2.2]octane tetrachloridozincate monohydrate
;
_journal_coeditor_code RZ2310
_journal_issue 5
_journal_name_full 'Acta Crystallographica Section E'
_journal_page_first m575
_journal_paper_doi 10.1107/S1600536809014822
_journal_volume 65
_journal_year 2009
_chemical_formula_iupac '(C6 H14 N2) [Zn Cl4], H2 O'
_chemical_formula_moiety 'C6 H14 N2 2+, Cl4 Zn 2-, H2 O'
_chemical_formula_sum 'C6 H16 Cl4 N2 O Zn'
_chemical_formula_weight 339.40
_chemical_name_systematic
;
1,4-Diazoniabicyclo[2.2.2]octane tetrachloridozincate monohydrate
;
_space_group_IT_number 19
_symmetry_cell_setting orthorhombic
_symmetry_space_group_name_Hall 'P 2ac 2ab'
_symmetry_space_group_name_H-M 'P 21 21 21'
_atom_sites_solution_hydrogens geom
_atom_sites_solution_primary direct
_atom_sites_solution_secondary difmap
_audit_creation_method SHELXL-97
_cell_angle_alpha 90.00
_cell_angle_beta 90.00
_cell_angle_gamma 90.00
_cell_formula_units_Z 4
_cell_length_a 8.4483(17)
_cell_length_b 11.705(2)
_cell_length_c 12.976(3)
_cell_measurement_reflns_used 11517
_cell_measurement_temperature 291(2)
_cell_measurement_theta_max 27.52
_cell_measurement_theta_min 3.14
_cell_volume 1283.2(5)
_computing_cell_refinement 'CrystalClear (Rigaku, 2005)'
_computing_data_collection 'CrystalClear (Rigaku, 2005)'
_computing_data_reduction 'CrystalClear (Rigaku, 2005)'
_computing_molecular_graphics 'SHELXTL (Sheldrick, 2008)'
_computing_publication_material 'SHELXTL (Sheldrick, 2008)'
_computing_structure_refinement 'SHELXL97 (Sheldrick, 2008)'
_computing_structure_solution 'SHELXS97 (Sheldrick, 2008)'
_diffrn_ambient_temperature 298(2)
_diffrn_detector_area_resol_mean 13.6612
_diffrn_measured_fraction_theta_full 0.998
_diffrn_measured_fraction_theta_max 0.998
_diffrn_measurement_device_type 'Rigaku Mercury2'
_diffrn_measurement_method \w
_diffrn_radiation_monochromator graphite
_diffrn_radiation_source 'fine-focus sealed tube'
_diffrn_radiation_type MoK\a
_diffrn_radiation_wavelength 0.71073
_diffrn_reflns_av_R_equivalents 0.0527
_diffrn_reflns_av_sigmaI/netI 0.0407
_diffrn_reflns_limit_h_max 10
_diffrn_reflns_limit_h_min -10
_diffrn_reflns_limit_k_max 14
_diffrn_reflns_limit_k_min -14
_diffrn_reflns_limit_l_max 16
_diffrn_reflns_limit_l_min -16
_diffrn_reflns_number 11890
_diffrn_reflns_theta_full 26.00
_diffrn_reflns_theta_max 26.00
_diffrn_reflns_theta_min 3.14
_exptl_absorpt_coefficient_mu 2.719
_exptl_absorpt_correction_T_max 0.495
_exptl_absorpt_correction_T_min 0.462
_exptl_absorpt_correction_type multi-scan
_exptl_absorpt_process_details '(CrystalClear; Rigaku, 2005)'
_exptl_crystal_colour colourless
_exptl_crystal_density_diffrn 1.757
_exptl_crystal_density_method 'not measured'
_exptl_crystal_description block
_exptl_crystal_F_000 688
_exptl_crystal_size_max 0.30
_exptl_crystal_size_mid 0.28
_exptl_crystal_size_min 0.26
_refine_diff_density_max 0.890
_refine_diff_density_min -0.477
_refine_ls_abs_structure_details 'Flack (1983), 1050 Friedel pairs'
_refine_ls_abs_structure_Flack 0.07(3)
_refine_ls_extinction_method none
_refine_ls_goodness_of_fit_ref 1.034
_refine_ls_hydrogen_treatment constr
_refine_ls_matrix_type full
_refine_ls_number_parameters 127
_refine_ls_number_reflns 2510
_refine_ls_number_restraints 0
_refine_ls_restrained_S_all 1.034
_refine_ls_R_factor_all 0.0557
_refine_ls_R_factor_gt 0.0455
_refine_ls_shift/su_max 0.001
_refine_ls_shift/su_mean 0.000
_refine_ls_structure_factor_coef Fsqd
_refine_ls_weighting_details 'calc w=1/[\s^2^(Fo^2^)+(0.0665P)^2^+1.4482P] where P=(Fo^2^+2Fc^2^)/3'
_refine_ls_weighting_scheme calc
_refine_ls_wR_factor_gt 0.1163
_refine_ls_wR_factor_ref 0.1210
_reflns_number_gt 2166
_reflns_number_total 2510
_reflns_threshold_expression I>2\s(I)
_cod_data_source_file rz2310.cif
_cod_data_source_block I
_cod_database_code 2221792
_cod_database_fobs_code 2221792

loop_
_symmetry_equiv_pos_as_xyz
'x, y, z'
'-x+1/2, -y, z+1/2'
'-x, y+1/2, -z+1/2'
'x+1/2, -y+1/2, -z'

loop_
_atom_site_type_symbol
_atom_site_label
_atom_site_fract_x
_atom_site_fract_y
_atom_site_fract_z
_atom_site_U_iso_or_equiv
_atom_site_adp_type
_atom_site_calc_flag
_atom_site_refinement_flags
_atom_site_occupancy
_atom_site_disorder_assembly
_atom_site_disorder_group
C C1 0.2122(7) 0.3775(6) 0.3733(5) 0.0434(17) Uani d . 1 . .
H H1A 0.1610 0.3189 0.4143 0.052 Uiso calc R 1 . .
H H1B 0.2347 0.4422 0.4177 0.052 Uiso calc R 1 . .
C C2 0.3645(8) 0.3316(7) 0.3286(5) 0.0489(18) Uani d . 1 . .
H H2A 0.3676 0.2490 0.3347 0.059 Uiso calc R 1 . .
H H2B 0.4547 0.3632 0.3650 0.059 Uiso calc R 1 . .
C C3 0.1700(9) 0.5158(6) 0.2364(5) 0.0415(16) Uani d . 1 . .
H H3A 0.1655 0.5809 0.2826 0.050 Uiso calc R 1 . .
H H3B 0.1064 0.5330 0.1761 0.050 Uiso calc R 1 . .
C C4 0.3402(8) 0.4934(6) 0.2046(6) 0.0474(18) Uani d . 1 . .
H H4A 0.3568 0.5167 0.1336 0.057 Uiso calc R 1 . .
H H4B 0.4123 0.5361 0.2482 0.057 Uiso calc R 1 . .
C C5 0.0884(7) 0.3177(5) 0.2132(5) 0.0371(15) Uani d . 1 . .
H H5A 0.0055 0.3356 0.1641 0.045 Uiso calc R 1 . .
H H5B 0.0602 0.2477 0.2487 0.045 Uiso calc R 1 . .
C C6 0.2468(8) 0.3030(5) 0.1574(4) 0.0405(14) Uani d . 1 . .
H H6A 0.2745 0.2227 0.1536 0.049 Uiso calc R 1 . .
H H6B 0.2394 0.3328 0.0878 0.049 Uiso calc R 1 . .
Cl Cl1 0.20057(18) -0.18534(13) 1.07634(13) 0.0420(4) Uani d . 1 . .
Cl Cl2 0.2573(2) -0.03346(13) 0.81713(10) 0.0444(4) Uani d . 1 . .
Cl Cl3 0.03672(18) 0.09791(13) 1.03379(13) 0.0371(4) Uani d . 1 . .
Cl Cl4 0.47943(19) 0.06684(14) 1.03500(14) 0.0414(4) Uani d . 1 . .
N N1 0.1070(6) 0.4132(4) 0.2888(4) 0.0308(11) Uani d . 1 . .
H H1C 0.0103 0.4303 0.3156 0.037 Uiso calc R 1 . .
N N2 0.3689(6) 0.3664(5) 0.2161(5) 0.0444(15) Uani d . 1 . .
H H2C 0.4659 0.3493 0.1899 0.053 Uiso calc R 1 . .
O O1 0.6587(8) 0.2561(5) 0.1794(5) 0.086(2) Uani d . 1 . .
H H1D 0.6849 0.2659 0.1167 0.128 Uiso d R 1 . .
H H1E 0.7293 0.2845 0.2184 0.128 Uiso d R 1 . .
Zn Zn1 0.24738(9) -0.01799(5) 0.99321(4) 0.0333(2) Uani d . 1 . .

loop_
_atom_site_aniso_label
_atom_site_aniso_U_11
_atom_site_aniso_U_22
_atom_site_aniso_U_33
_atom_site_aniso_U_12
_atom_site_aniso_U_13
_atom_site_aniso_U_23
C1 0.043(4) 0.054(4) 0.033(3) 0.007(3) -0.009(3) -0.004(3)
C2 0.042(4) 0.052(4) 0.052(4) 0.006(3) -0.020(3) -0.008(4)
C3 0.044(4) 0.031(3) 0.050(4) 0.005(3) 0.005(3) 0.003(3)
C4 0.036(4) 0.054(4) 0.053(4) -0.011(3) 0.012(3) -0.010(4)
C5 0.038(3) 0.037(4) 0.037(3) -0.003(3) -0.004(3) 0.003(3)
C6 0.034(3) 0.043(3) 0.045(3) -0.007(3) -0.007(3) -0.018(3)
Cl1 0.0443(9) 0.0383(8) 0.0435(8) 0.0001(7) 0.0069(6) 0.0048(7)
Cl2 0.0477(9) 0.0536(9) 0.0318(7) -0.0048(9) 0.0041(8) -0.0058(6)
Cl3 0.0322(8) 0.0407(8) 0.0384(9) 0.0023(6) 0.0004(7) -0.0041(7)
Cl4 0.0368(8) 0.0459(8) 0.0414(9) -0.0079(7) -0.0055(7) 0.0029(8)
N1 0.022(2) 0.042(3) 0.029(3) 0.004(2) 0.0009(19) -0.002(2)
N2 0.022(3) 0.051(3) 0.061(4) 0.003(2) 0.004(2) -0.018(3)
O1 0.067(4) 0.083(5) 0.106(5) 0.004(4) -0.014(4) -0.001(4)
Zn1 0.0317(3) 0.0375(3) 0.0307(3) -0.0011(3) 0.0009(3) 0.0002(3)

loop_
_atom_type_symbol
_atom_type_description
_atom_type_scat_dispersion_real
_atom_type_scat_dispersion_imag
_atom_type_scat_source
C C 0.0033 0.0016 'International Tables Vol C Tables 4.2.6.8 and 6.1.1.4'
H H 0.0000 0.0000 'International Tables Vol C Tables 4.2.6.8 and 6.1.1.4'
N N 0.0061 0.0033 'International Tables Vol C Tables 4.2.6.8 and 6.1.1.4'
Cl Cl 0.1484 0.1585 'International Tables Vol C Tables 4.2.6.8 and 6.1.1.4'
Zn Zn 0.2839 1.4301 'International Tables Vol C Tables 4.2.6.8 and 6.1.1.4'
O O 0.0106 0.0060 'International Tables Vol C Tables 4.2.6.8 and 6.1.1.4'

loop_
_geom_angle_atom_site_label_1
_geom_angle_atom_site_label_2
_geom_angle_atom_site_label_3
_geom_angle_site_symmetry_1
_geom_angle_site_symmetry_3
_geom_angle
_geom_angle_publ_flag
N1 C1 C2 . . 109.2(5) ?
N1 C1 H1A . . 109.8 ?
C2 C1 H1A . . 109.8 ?
N1 C1 H1B . . 109.8 ?
C2 C1 H1B . . 109.8 ?
H1A C1 H1B . . 108.3 ?
C1 C2 N2 . . 107.2(5) ?
C1 C2 H2A . . 110.3 ?
N2 C2 H2A . . 110.3 ?
C1 C2 H2B . . 110.3 ?
N2 C2 H2B . . 110.3 ?
H2A C2 H2B . . 108.5 ?
N1 C3 C4 . . 109.0(5) ?
N1 C3 H3A . . 109.9 ?
C4 C3 H3A . . 109.9 ?
N1 C3 H3B . . 109.9 ?
C4 C3 H3B . . 109.9 ?
H3A C3 H3B . . 108.3 ?
N2 C4 C3 . . 107.1(5) ?
N2 C4 H4A . . 110.3 ?
C3 C4 H4A . . 110.3 ?
N2 C4 H4B . . 110.3 ?
C3 C4 H4B . . 110.3 ?
H4A C4 H4B . . 108.5 ?
N1 C5 C6 . . 107.6(5) ?
N1 C5 H5A . . 110.2 ?
C6 C5 H5A . . 110.2 ?
N1 C5 H5B . . 110.2 ?
C6 C5 H5B . . 110.2 ?
H5A C5 H5B . . 108.5 ?
N2 C6 C5 . . 108.0(5) ?
N2 C6 H6A . . 110.1 ?
C5 C6 H6A . . 110.1 ?
N2 C6 H6B . . 110.1 ?
C5 C6 H6B . . 110.1 ?
H6A C6 H6B . . 108.4 ?
C1 N1 C3 . . 110.8(5) ?
C1 N1 C5 . . 109.9(5) ?
C3 N1 C5 . . 110.1(5) ?
C1 N1 H1C . . 108.7 ?
C3 N1 H1C . . 108.7 ?
C5 N1 H1C . . 108.7 ?
C6 N2 C4 . . 109.2(5) ?
C6 N2 C2 . . 110.1(5) ?
C4 N2 C2 . . 110.8(5) ?
C6 N2 H2C . . 108.9 ?
C4 N2 H2C . . 108.9 ?
C2 N2 H2C . . 108.9 ?
H1D O1 H1E . . 109.5 ?
Cl4 Zn1 Cl1 . . 114.55(7) ?
Cl4 Zn1 Cl2 . . 103.99(7) ?
Cl1 Zn1 Cl2 . . 114.29(6) ?
Cl4 Zn1 Cl3 . . 110.90(6) ?
Cl1 Zn1 Cl3 . . 105.40(6) ?
Cl2 Zn1 Cl3 . . 107.63(7) ?

loop_
_geom_bond_atom_site_label_1
_geom_bond_atom_site_label_2
_geom_bond_site_symmetry_2
_geom_bond_distance
_geom_bond_publ_flag
C1 N1 . 1.472(7) ?
C1 C2 . 1.510(9) ?
C1 H1A . 0.9700 ?
C1 H1B . 0.9700 ?
C2 N2 . 1.515(9) ?
C2 H2A . 0.9700 ?
C2 H2B . 0.9700 ?
C3 N1 . 1.479(8) ?
C3 C4 . 1.519(9) ?
C3 H3A . 0.9700 ?
C3 H3B . 0.9700 ?
C4 N2 . 1.514(9) ?
C4 H4A . 0.9700 ?
C4 H4B . 0.9700 ?
C5 N1 . 1.496(8) ?
C5 C6 . 1.531(9) ?
C5 H5A . 0.9700 ?
C5 H5B . 0.9700 ?
C6 N2 . 1.482(8) ?
C6 H6A . 0.9700 ?
C6 H6B . 0.9700 ?
Cl1 Zn1 . 2.2710(17) ?
Cl2 Zn1 . 2.2936(15) ?
Cl3 Zn1 . 2.2989(17) ?
Cl4 Zn1 . 2.2635(17) ?
N1 H1C . 0.9100 ?
N2 H2C . 0.9100 ?
O1 H1D . 0.8499 ?
O1 H1E . 0.8500 ?

loop_
_geom_hbond_atom_site_label_D
_geom_hbond_atom_site_label_H
_geom_hbond_atom_site_label_A
_geom_hbond_site_symmetry_A
_geom_hbond_distance_DH
_geom_hbond_distance_HA
_geom_hbond_distance_DA
_geom_hbond_angle_DHA
N2 H2C O1 . 0.91 1.96 2.809(8) 153.5
N1 H1C Cl1 3_556 0.91 2.64 3.338(5) 134.1
N1 H1C Cl3 3_556 0.91 2.80 3.383(5) 123.2
O1 H1D Cl3 4_556 0.85 2.82 3.410(7) 128.6
O1 H1E Cl1 3_656 0.85 2.75 3.454(7) 141.0
